data_2211128
loop_
_publ_author_name
'Rohde, Alexander'
'Urland, Werner'

_publ_section_title
;
 Bis(guanidinium)
 diaquapentanitrato-\k^10^<i>O</i>,<i>O</i>'-praseodymate(III)
;
_journal_coeditor_code NG2104
_journal_issue 11
_journal_name_full 'Acta Crystallographica Section E'
_journal_page_first m3026
_journal_page_last m3028
_journal_paper_doi 10.1107/S1600536806038980
_journal_volume 62
_journal_year 2006
_chemical_formula_iupac '(C H6 N3)2 [Pr (N O3)5 (H2 O)2]'
_chemical_formula_moiety '2C H6 N3 +, H4 N5 O17 Pr 2-'
_chemical_formula_sum 'C2 H16 N11 O17 Pr'
_chemical_formula_weight 607.17
_chemical_name_systematic
;
Bis(guanidinium) diaquapentanitrato-\k^10^O,O'-praseodymium
;
_space_group_IT_number 15
_symmetry_cell_setting monoclinic
_symmetry_space_group_name_Hall '-C 2yc'
_symmetry_space_group_name_H-M 'C 1 2/c 1'
_atom_sites_solution_hydrogens geom
_atom_sites_solution_primary direct
_atom_sites_solution_secondary difmap
_cell_angle_alpha 90.00
_cell_angle_beta 94.78(3)
_cell_angle_gamma 90.00
_cell_formula_units_Z 4
_cell_length_a 10.931(3)
_cell_length_b 9.071(3)
_cell_length_c 20.571(5)
_cell_measurement_reflns_used 8002
_cell_measurement_temperature 293(2)
_cell_measurement_theta_max 25.9
_cell_measurement_theta_min 3
_cell_volume 2032.6(10)
_computing_cell_refinement 'IPDS Software'
_computing_data_collection 'IPDS Software (Stoe & Cie, 1998)'
_computing_data_reduction 'IPDS Software'
_computing_molecular_graphics 'DIAMOND (Brandenburg, 2006)'
_computing_publication_material SHELXL97
_computing_structure_refinement 'SHELXL97 (Sheldrick, 1997)'
_computing_structure_solution 'SHELXS97 (Sheldrick, 1997)'
_diffrn_ambient_temperature 298(2)
_diffrn_measured_fraction_theta_full 0.991
_diffrn_measured_fraction_theta_max 0.984
_diffrn_measurement_device_type 'Stoe IPDS area-detector'
_diffrn_measurement_method \f
_diffrn_radiation_monochromator graphite
_diffrn_radiation_type MoK\a
_diffrn_radiation_wavelength 0.71073
_diffrn_reflns_av_R_equivalents 0.0476
_diffrn_reflns_av_sigmaI/netI 0.0232
_diffrn_reflns_limit_h_max 13
_diffrn_reflns_limit_h_min -13
_diffrn_reflns_limit_k_max 11
_diffrn_reflns_limit_k_min -11
_diffrn_reflns_limit_l_max 25
_diffrn_reflns_limit_l_min -25
_diffrn_reflns_number 14022
_diffrn_reflns_theta_full 25.00
_diffrn_reflns_theta_max 25.96
_diffrn_reflns_theta_min 2.92
_diffrn_standards_number 0
_exptl_absorpt_coefficient_mu 2.499
_exptl_absorpt_correction_T_max 0.2530
_exptl_absorpt_correction_T_min 0.2104
_exptl_absorpt_correction_type numerical
_exptl_absorpt_process_details '(Stoe & Cie, 1998)'
_exptl_crystal_colour green
_exptl_crystal_density_diffrn 1.984
_exptl_crystal_density_method 'not measured'
_exptl_crystal_description block
_exptl_crystal_F_000 1200
_exptl_crystal_size_max 0.56
_exptl_crystal_size_mid 0.41
_exptl_crystal_size_min 0.41
_refine_diff_density_max 0.430
_refine_diff_density_min -0.791
_refine_ls_extinction_method none
_refine_ls_goodness_of_fit_ref 1.076
_refine_ls_hydrogen_treatment constr
_refine_ls_matrix_type full
_refine_ls_number_parameters 142
_refine_ls_number_reflns 1956
_refine_ls_number_restraints 0
_refine_ls_restrained_S_all 1.076
_refine_ls_R_factor_all 0.0224
_refine_ls_R_factor_gt 0.0204
_refine_ls_shift/su_max 0.000
_refine_ls_shift/su_mean 0.000
_refine_ls_structure_factor_coef Fsqd
_refine_ls_weighting_details 'calc w=1/[\s^2^(Fo^2^)+(0.037P)^2^+0.3651P] where P=(Fo^2^+2Fc^2^)/3'
_refine_ls_weighting_scheme calc
_refine_ls_wR_factor_gt 0.0517
_refine_ls_wR_factor_ref 0.0523
_reflns_number_gt 1822
_reflns_number_total 1956
_reflns_threshold_expression I>2\s(I)
_cod_data_source_file ng2104.cif
_cod_data_source_block I
_cod_original_sg_symbol_H-M 'C 2/c'
_cod_database_code 2211128
_cod_database_fobs_code 2211128

loop_
_symmetry_equiv_pos_as_xyz
'x, y, z'
'-x, y, -z+1/2'
'x+1/2, y+1/2, z'
'-x+1/2, y+1/2, -z+1/2'
'-x, -y, -z'
'x, -y, z-1/2'
'-x+1/2, -y+1/2, -z'
'x+1/2, -y+1/2, z-1/2'

loop_
_atom_site_type_symbol
_atom_site_label
_atom_site_fract_x
_atom_site_fract_y
_atom_site_fract_z
_atom_site_U_iso_or_equiv
_atom_site_adp_type
_atom_site_calc_flag
_atom_site_refinement_flags
_atom_site_occupancy
Pr Pr 0.5000 0.861324(18) 0.7500 0.02072(8) Uani d S 1
O O11 0.59530(16) 0.5976(2) 0.73946(11) 0.0364(4) Uani d . 1
O O12 0.5000 0.3910(3) 0.7500 0.0838(17) Uani d S 1
N N11 0.5000 0.5229(3) 0.7500 0.0362(8) Uani d S 1
O O21 0.6132(2) 0.8233(2) 0.63757(11) 0.0430(5) Uani d . 1
O O22 0.43183(19) 0.7291(2) 0.63608(10) 0.0404(5) Uani d . 1
O O23 0.5299(3) 0.7213(3) 0.54893(11) 0.0648(8) Uani d . 1
N N21 0.5256(2) 0.7578(3) 0.60669(12) 0.0375(6) Uani d . 1
O O31 0.43540(18) 1.0491(2) 0.65959(10) 0.0390(5) Uani d . 1
O O32 0.61354(18) 1.1021(2) 0.70610(10) 0.0363(4) Uani d . 1
O O33 0.5420(3) 1.2247(3) 0.62082(13) 0.0657(8) Uani d . 1
N N31 0.5318(2) 1.1291(2) 0.66136(13) 0.0353(6) Uani d . 1
C C1 0.2403(3) 0.9993(4) 0.50270(16) 0.0457(7) Uani d . 1
N N1A 0.2079(3) 1.0080(3) 0.43994(14) 0.0602(8) Uani d . 1
H H1A1 0.2421 1.0718 0.4164 0.072 Uiso calc R 1
H H1A2 0.1524 0.9498 0.4224 0.072 Uiso calc R 1
N N1B 0.3246(3) 1.0880(4) 0.52926(15) 0.0633(9) Uani d . 1
H H1B1 0.3587 1.1517 0.5056 0.076 Uiso calc R 1
H H1B2 0.3460 1.0826 0.5704 0.076 Uiso calc R 1
N N1C 0.1876(3) 0.9011(4) 0.53889(19) 0.0674(9) Uani d . 1
H H1C1 0.2087 0.8955 0.5800 0.081 Uiso calc R 1
H H1C2 0.1322 0.8430 0.5213 0.081 Uiso calc R 1
O O1W 0.27266(18) 0.86096(18) 0.72199(12) 0.0380(5) Uani d . 1
H H1W 0.2160 0.7830 0.7186 0.046 Uiso d R 1
H H2W 0.2190 0.9323 0.7284 0.046 Uiso d R 1

loop_
_atom_site_aniso_label
_atom_site_aniso_U_11
_atom_site_aniso_U_22
_atom_site_aniso_U_33
_atom_site_aniso_U_12
_atom_site_aniso_U_13
_atom_site_aniso_U_23
Pr 0.01844(11) 0.01878(11) 0.02496(12) 0.000 0.00193(8) 0.000
O11 0.0224(9) 0.0281(9) 0.0604(13) -0.0030(7) 0.0134(9) 0.0000(9)
O12 0.064(2) 0.0180(15) 0.178(5) 0.000 0.060(3) 0.000
N11 0.0278(16) 0.0236(15) 0.059(2) 0.000 0.0139(16) 0.000
O21 0.0411(12) 0.0445(11) 0.0442(12) -0.0148(9) 0.0084(10) -0.0096(9)
O22 0.0376(11) 0.0465(12) 0.0385(11) -0.0123(9) 0.0114(9) -0.0080(9)
O23 0.0756(18) 0.0846(19) 0.0370(13) -0.0320(15) 0.0219(13) -0.0234(12)
N21 0.0475(14) 0.0352(12) 0.0309(12) -0.0086(10) 0.0103(11) -0.0076(9)
O31 0.0355(10) 0.0407(11) 0.0393(11) -0.0120(8) -0.0067(9) 0.0100(8)
O32 0.0349(10) 0.0296(9) 0.0424(12) -0.0044(8) -0.0089(9) 0.0019(8)
O33 0.0751(18) 0.0611(16) 0.0580(16) -0.0293(13) -0.0107(14) 0.0334(13)
N31 0.0424(14) 0.0295(12) 0.0333(13) -0.0092(9) -0.0013(12) 0.0082(9)
C1 0.0445(18) 0.0461(16) 0.0460(18) -0.0096(13) 0.0007(15) 0.0093(13)
N1A 0.066(2) 0.067(2) 0.0457(16) -0.0356(16) -0.0073(15) 0.0037(14)
N1B 0.0623(19) 0.084(2) 0.0412(16) -0.0335(19) -0.0104(15) 0.0123(16)
N1C 0.077(2) 0.0593(18) 0.067(2) -0.0203(18) 0.0092(18) 0.0214(17)
O1W 0.0197(9) 0.0278(10) 0.0665(15) 0.0001(7) 0.0036(10) -0.0081(8)

loop_
_atom_type_symbol
_atom_type_description
_atom_type_scat_dispersion_real
_atom_type_scat_dispersion_imag
_atom_type_scat_source
Pr Pr -0.2180 2.8214 'International Tables Vol C Tables 4.2.6.8 and 6.1.1.4'
N N 0.0061 0.0033 'International Tables Vol C Tables 4.2.6.8 and 6.1.1.4'
O O 0.0106 0.0060 'International Tables Vol C Tables 4.2.6.8 and 6.1.1.4'
C C 0.0033 0.0016 'International Tables Vol C Tables 4.2.6.8 and 6.1.1.4'
H H 0.0000 0.0000 'International Tables Vol C Tables 4.2.6.8 and 6.1.1.4'

loop_
_geom_angle_atom_site_label_1
_geom_angle_atom_site_label_2
_geom_angle_atom_site_label_3
_geom_angle_site_symmetry_1
_geom_angle_site_symmetry_3
_geom_angle
_geom_angle_publ_flag
O1W Pr O1W 2_656 . 179.85(8) no
O1W Pr O31 2_656 2_656 68.14(7) no
O1W Pr O31 . 2_656 111.96(7) no
O1W Pr O31 2_656 . 111.96(7) no
O1W Pr O31 . . 68.14(7) no
O31 Pr O31 2_656 . 97.24(10) no
O1W Pr O11 2_656 2_656 111.90(6) no
O1W Pr O11 . 2_656 67.96(6) no
O31 Pr O11 2_656 2_656 129.01(7) no
O31 Pr O11 . 2_656 125.11(7) no
O1W Pr O11 2_656 . 67.96(6) no
O1W Pr O11 . . 111.90(6) no
O31 Pr O11 2_656 . 125.11(7) no
O31 Pr O11 . . 129.01(7) no
O11 Pr O11 2_656 . 48.67(8) no
O1W Pr O22 2_656 . 113.49(7) no
O1W Pr O22 . . 66.43(7) no
O31 Pr O22 2_656 . 164.93(7) no
O31 Pr O22 . . 68.00(7) no
O11 Pr O22 2_656 . 65.26(7) no
O11 Pr O22 . . 66.66(7) no
O1W Pr O22 2_656 2_656 66.43(7) no
O1W Pr O22 . 2_656 113.49(7) no
O31 Pr O22 2_656 2_656 68.00(7) no
O31 Pr O22 . 2_656 164.93(7) no
O11 Pr O22 2_656 2_656 66.66(7) no
O11 Pr O22 . 2_656 65.26(7) no
O22 Pr O22 . 2_656 126.89(10) no
O1W Pr O32 2_656 . 66.64(6) no
O1W Pr O32 . . 113.49(6) no
O31 Pr O32 2_656 . 66.51(7) no
O31 Pr O32 . . 48.00(6) no
O11 Pr O32 2_656 . 163.70(7) no
O11 Pr O32 . . 120.79(6) no
O22 Pr O32 . . 99.85(6) no
O22 Pr O32 2_656 . 123.44(7) no
O1W Pr O32 2_656 2_656 113.49(6) no
O1W Pr O32 . 2_656 66.64(6) no
O31 Pr O32 2_656 2_656 48.00(6) no
O31 Pr O32 . 2_656 66.51(7) no
O11 Pr O32 2_656 2_656 120.79(6) no
O11 Pr O32 . 2_656 163.70(7) no
O22 Pr O32 . 2_656 123.44(7) no
O22 Pr O32 2_656 2_656 99.85(6) no
O32 Pr O32 . 2_656 72.27(9) no
O1W Pr O21 2_656 . 71.58(8) no
O1W Pr O21 . . 108.40(8) no
O31 Pr O21 2_656 . 125.29(7) no
O31 Pr O21 . . 65.73(7) no
O11 Pr O21 2_656 . 99.54(6) no
O11 Pr O21 . . 66.71(7) no
O22 Pr O21 . . 46.92(6) no
O22 Pr O21 2_656 . 124.77(7) no
O32 Pr O21 . . 64.32(6) no
O32 Pr O21 2_656 . 129.57(7) no
O1W Pr O21 2_656 2_656 108.40(8) no
O1W Pr O21 . 2_656 71.58(8) no
O31 Pr O21 2_656 2_656 65.73(7) no
O31 Pr O21 . 2_656 125.29(6) no
O11 Pr O21 2_656 2_656 66.71(7) no
O11 Pr O21 . 2_656 99.54(6) no
O22 Pr O21 . 2_656 124.77(7) no
O22 Pr O21 2_656 2_656 46.92(6) no
O32 Pr O21 . 2_656 129.57(7) no
O32 Pr O21 2_656 2_656 64.32(6) no
O21 Pr O21 . 2_656 165.51(9) no
N11 O11 Pr . . 97.75(15) no
O12 N11 O11 . . 122.09(15) no
O12 N11 O11 . 2_656 122.09(15) no
O11 N11 O11 . 2_656 115.8(3) no
N21 O21 Pr . . 96.21(15) no
N21 O22 Pr . . 98.57(15) no
O23 N21 O21 . . 121.7(3) no
O23 N21 O22 . . 120.2(3) no
O21 N21 O22 . . 118.2(2) no
N31 O31 Pr . . 100.33(16) no
N31 O32 Pr . . 94.84(14) no
O33 N31 O32 . . 122.9(3) no
O33 N31 O31 . . 120.6(3) no
O32 N31 O31 . . 116.5(2) no
N1B C1 N1A . . 119.8(3) no
N1B C1 N1C . . 120.2(3) no
N1A C1 N1C . . 119.9(3) no
C1 N1A H1A1 . . 120.0 no
C1 N1A H1A2 . . 120.0 no
H1A1 N1A H1A2 . . 120.0 no
C1 N1B H1B1 . . 120.0 no
C1 N1B H1B2 . . 120.0 no
H1B1 N1B H1B2 . . 120.0 no
C1 N1C H1C1 . . 120.0 no
C1 N1C H1C2 . . 120.0 no
H1C1 N1C H1C2 . . 120.0 no
Pr O1W H1W . . 130.8 no
Pr O1W H2W . . 128.2 no
H1W O1W H2W . . 96.9 no

loop_
_geom_bond_atom_site_label_1
_geom_bond_atom_site_label_2
_geom_bond_site_symmetry_2
_geom_bond_distance
_geom_bond_publ_flag
Pr O1W 2_656 2.504(2) yes
Pr O1W . 2.504(2) yes
Pr O31 2_656 2.577(2) yes
Pr O31 . 2.577(2) yes
Pr O11 2_656 2.625(2) yes
Pr O11 . 2.625(2) yes
Pr O22 . 2.682(2) yes
Pr O22 2_656 2.682(2) yes
Pr O32 . 2.704(2) yes
Pr O32 2_656 2.704(2) yes
Pr O21 . 2.734(2) yes
Pr O21 2_656 2.734(2) yes
O11 N11 . 1.277(2) no
O12 N11 . 1.196(5) no
N11 O11 2_656 1.277(2) no
O21 N21 . 1.254(3) no
O22 N21 . 1.260(3) no
O23 N21 . 1.238(3) no
O31 N31 . 1.277(3) no
O32 N31 . 1.253(3) no
O33 N31 . 1.214(3) no
C1 N1B . 1.309(4) no
C1 N1A . 1.312(4) no
C1 N1C . 1.323(4) no
N1A H1A1 . 0.8600 no
N1A H1A2 . 0.8600 no
N1B H1B1 . 0.8600 no
N1B H1B2 . 0.8600 no
N1C H1C1 . 0.8600 no
N1C H1C2 . 0.8600 no
O1W H1W . 0.9390 no
O1W H2W . 0.8899 no

loop_
_geom_hbond_atom_site_label_D
_geom_hbond_atom_site_label_H
_geom_hbond_atom_site_label_A
_geom_hbond_site_symmetry_A
_geom_hbond_distance_DH
_geom_hbond_distance_HA
_geom_hbond_distance_DA
_geom_hbond_angle_DHA
N1A H1A1 O21 5_676 0.86 2.22 3.038(4) 158.6
N1A H1A2 O22 7_566 0.86 2.18 3.001(4) 160.0
N1A H1A2 O23 7_566 0.86 2.63 3.351(4) 142.0
N1B H1B1 O23 5_676 0.86 2.07 2.921(4) 168.9
N1B H1B2 O31 . 0.86 2.03 2.870(4) 165.8
N1C H1C2 O23 7_566 0.86 2.27 3.071(5) 155.8
O1W H1W O32 3_445 0.94 1.99 2.925(3) 172.3
O1W H2W O11 3_455 0.89 2.05 2.935(3) 177.9

loop_
_geom_torsion_atom_site_label_1
_geom_torsion_atom_site_label_2
_geom_torsion_atom_site_label_3
_geom_torsion_atom_site_label_4
_geom_torsion_site_symmetry_1
_geom_torsion_site_symmetry_4
_geom_torsion
_geom_torsion_publ_flag
O1W Pr O11 N11 2_656 . 153.12(14) no
O1W Pr O11 N11 . . -26.85(14) no
O31 Pr O11 N11 2_656 . 113.98(12) no
O31 Pr O11 N11 . . -105.86(12) no
O11 Pr O11 N11 2_656 . 0.0 no
O22 Pr O11 N11 . . -76.86(12) no
O22 Pr O11 N11 2_656 . 79.88(12) no
O32 Pr O11 N11 . . -164.55(10) no
O32 Pr O11 N11 2_656 . 54.6(3) no
O21 Pr O11 N11 . . -128.24(14) no
O21 Pr O11 N11 2_656 . 47.02(13) no
Pr O11 N11 O12 . . 180.0 no
Pr O11 N11 O11 . 2_656 0.0 no
O1W Pr O21 N21 2_656 . 154.52(18) no
O1W Pr O21 N21 . . -25.33(18) no
O31 Pr O21 N21 2_656 . -161.25(15) no
O31 Pr O21 N21 . . -79.85(18) no
O11 Pr O21 N21 2_656 . 44.48(18) no
O11 Pr O21 N21 . . 81.21(17) no
O22 Pr O21 N21 . . 2.05(15) no
O22 Pr O21 N21 2_656 . 112.61(18) no
O32 Pr O21 N21 . . -133.16(19) no
O32 Pr O21 N21 2_656 . -99.83(17) no
O21 Pr O21 N21 2_656 . 62.17(17) no
O1W Pr O22 N21 2_656 . -30.62(18) no
O1W Pr O22 N21 . . 149.53(18) no
O31 Pr O22 N21 2_656 . 62.4(3) no
O31 Pr O22 N21 . . 74.71(17) no
O11 Pr O22 N21 2_656 . -134.94(18) no
O11 Pr O22 N21 . . -81.32(16) no
O22 Pr O22 N21 2_656 . -107.98(17) no
O32 Pr O22 N21 . . 38.08(17) no
O32 Pr O22 N21 2_656 . 113.27(16) no
O21 Pr O22 N21 . . -2.05(15) no
O21 Pr O22 N21 2_656 . -166.74(15) no
Pr O21 N21 O23 . . 176.5(3) no
Pr O21 N21 O22 . . -3.6(3) no
Pr O22 N21 O23 . . -176.4(3) no
Pr O22 N21 O21 . . 3.7(3) no
O1W Pr O31 N31 2_656 . -16.84(18) no
O1W Pr O31 N31 . . 163.27(18) no
O31 Pr O31 N31 2_656 . 52.46(15) no
O11 Pr O31 N31 2_656 . -157.65(15) no
O11 Pr O31 N31 . . -95.65(17) no
O22 Pr O31 N31 . . -124.34(17) no
O22 Pr O31 N31 2_656 . 63.9(3) no
O32 Pr O31 N31 . . 3.39(15) no
O32 Pr O31 N31 2_656 . 90.22(17) no
O21 Pr O31 N31 . . -73.09(16) no
O21 Pr O31 N31 2_656 . 117.78(17) no
O1W Pr O32 N31 2_656 . 156.13(18) no
O1W Pr O32 N31 . . -23.79(18) no
O31 Pr O32 N31 2_656 . -128.61(17) no
O31 Pr O32 N31 . . -3.42(15) no
O11 Pr O32 N31 2_656 . 67.8(3) no
O11 Pr O32 N31 . . 113.29(16) no
O22 Pr O32 N31 . . 44.68(16) no
O22 Pr O32 N31 2_656 . -167.67(15) no
O32 Pr O32 N31 2_656 . -77.44(16) no
O21 Pr O32 N31 . . 76.17(16) no
O21 Pr O32 N31 2_656 . -108.75(16) no
Pr O32 N31 O33 . . -173.5(3) no
Pr O32 N31 O31 . . 5.7(2) no
Pr O31 N31 O33 . . 173.1(3) no
Pr O31 N31 O32 . . -6.1(3) no
